data_7103720
loop_
_publ_author_name
'Chun-li Bai'
'Shi-Zhao Kang'
'Jun Lu'
'Li-Jun Wan'
'Chen Wang'
'Sai-Long Xu'
'Qing-Dao Zeng'

_publ_section_title
;
Synthesis of a novel axially chiral amphiphile and
study on its two and three dimensional assembly behavior
;
_journal_name_full 'Chemical communications (Cambridge, England)'
_journal_paper_doi 10.1039/b302572a
_journal_year 2003
_chemical_formula_sum 'C42 H54 O6'
_chemical_formula_weight 654.85
_chemical_name_systematic
; 
? 
;
_space_group_IT_number 14
_symmetry_cell_setting monoclinic
_symmetry_space_group_name_Hall '-P 2ybc'
_symmetry_space_group_name_H-M 'P 1 21/c 1'
_atom_sites_solution_hydrogens
;
hydrogen atoms are generated by HFIX
instructions' or 'difmap'
;
_atom_sites_solution_primary direct
_atom_sites_solution_secondary difmap
_audit_creation_method SHELXL-97
_cell_angle_alpha 90.00
_cell_angle_beta 91.78(3)
_cell_angle_gamma 90.00
_cell_formula_units_Z 4
_cell_length_a 15.539(3)
_cell_length_b 17.754(4)
_cell_length_c 13.718(3)
_cell_measurement_reflns_used 30226
_cell_measurement_temperature 293(2)
_cell_measurement_theta_max 27.48
_cell_measurement_theta_min 2.26
_cell_volume 3782.7(13)
_computing_cell_refinement
;
Molecular Structure Corporation (1994)
MSC/AFC Diffractometer Control Software
MSC, 3200 Research Forest Drive, The
Woodlands, TX 77381 USA.
;
_computing_data_collection
;
Molecular Structure Corporation (1994)
MSC/AFC Diffractometer Control Software
MSC, 3200 Research Forest Drive, The
Woodlands, TX 77381, USA.
;
_computing_data_reduction
;
Sheldrick, G. M. (1997) SHELXS97, Program
for the Solution of Crystal Structure,
University of Gottingen, Germany.
;
_computing_molecular_graphics
;
Interactive Molecular Graphics XP, Virsion
4.2 for MSDOS (1990), Siemens Analytical
X-ray Instruments Inc., Madison, Wisconsin,
USA.
;
_computing_publication_material
;
Sheldrick, G. M. (1997) SHELXL97, Program
for the refinement of Crystal Structure,
University of Gottingen, Germany.
;
_computing_structure_refinement
;
Sheldrick, G. M. (1997) SHELXL97, Program
for the Refinement of Crystal Structure,
University of Gottingen, Germany.
;
_computing_structure_solution
;
Sheldrick, G. M. (1997) SHELXS97, Program
for the Solution of Crystal Structure,
University of Gottingen, Germany.
;
_diffrn_ambient_temperature 293(2)
_diffrn_detector_area_resol_mean '100x100 microns'
_diffrn_measured_fraction_theta_full 0.992
_diffrn_measured_fraction_theta_max 0.992
_diffrn_measurement_device_type 'Rigaku RAXIS RAPID IP'
_diffrn_measurement_method Oscillation
_diffrn_radiation_monochromator graphite
_diffrn_radiation_source 'fine-focus sealed tube'
_diffrn_radiation_type MoK\a
_diffrn_radiation_wavelength 0.71073
_diffrn_reflns_av_R_equivalents 0.0624
_diffrn_reflns_av_sigmaI/netI 0.1431
_diffrn_reflns_limit_h_max 20
_diffrn_reflns_limit_h_min -20
_diffrn_reflns_limit_k_max 23
_diffrn_reflns_limit_k_min -23
_diffrn_reflns_limit_l_max 17
_diffrn_reflns_limit_l_min -17
_diffrn_reflns_number 30226
_diffrn_reflns_theta_full 27.48
_diffrn_reflns_theta_max 27.48
_diffrn_reflns_theta_min 2.26
_exptl_absorpt_coefficient_mu 0.075
_exptl_absorpt_correction_T_max 0.985
_exptl_absorpt_correction_T_min 0.635
_exptl_absorpt_correction_type empirical
_exptl_crystal_colour Colourless
_exptl_crystal_density_diffrn 1.150
_exptl_crystal_density_method 'not measured'
_exptl_crystal_description Block
_exptl_crystal_F_000 1416
_exptl_crystal_size_max 0.60
_exptl_crystal_size_mid 0.30
_exptl_crystal_size_min 0.20
_refine_diff_density_max 0.264
_refine_diff_density_min -0.223
_refine_diff_density_rms 0.028
_refine_ls_extinction_coef 0.00215(8)
_refine_ls_extinction_expression Fc^*^=kFc[1+0.001xFc^2^\l^3^/sin(2\q)]^-1/4^
_refine_ls_extinction_method SHELXL
_refine_ls_goodness_of_fit_ref 0.960
_refine_ls_hydrogen_treatment
;
hydrogen coordinates ride on the coordinates
of the previous atom, the isotropic U values
are 1.2 OR 1.5 time over the U values of the
previous atom.
;
_refine_ls_matrix_type full
_refine_ls_number_parameters 434
_refine_ls_number_reflns 8609
_refine_ls_number_restraints 0
_refine_ls_restrained_S_all 0.960
_refine_ls_R_factor_all 0.2315
_refine_ls_R_factor_gt 0.0563
_refine_ls_shift/su_max 0.001
_refine_ls_shift/su_mean 0.000
_refine_ls_structure_factor_coef Fsqd
_refine_ls_weighting_details 'calc w=1/[\s^2^(Fo^2^)+(0.0063P)^2^+0.0000P] where P=(Fo^2^+2Fc^2^)/3'
_refine_ls_weighting_scheme calc
_refine_ls_wR_factor_gt 0.0747
_refine_ls_wR_factor_ref 0.0883
_reflns_number_gt 2047
_reflns_number_total 8609
_reflns_threshold_expression >2sigma(I)
_cod_data_source_file b302572a.txt
_cod_data_source_block a
_cod_depositor_comments
;
The following automatic conversions were performed:
'_symmetry_cell_setting' value 'Monoclinic' changed to 'monoclinic'
according to '/home/saulius/struct/CIF-dictionaries/cif_core.dic'
dictionary named 'cif_core.dic' version 2.4.1 from
2010-06-29.

'_exptl_absorpt_correction_type' value 'Empirical' changed to
'empirical' according to
'/home/saulius/struct/CIF-dictionaries/cif_core.dic' dictionary named
'cif_core.dic' version 2.4.1 from 2010-06-29.

Automatic conversion script
Id: cif_fix_enum 1527 2010-12-29 10:47:43Z saulius 
;
_cod_original_sg_symbol_H-M P2(1)/c
_cod_database_code 7103720

loop_
_symmetry_equiv_pos_as_xyz
'x, y, z'
'-x, y+1/2, -z+1/2'
'-x, -y, -z'
'x, -y-1/2, z-1/2'

loop_
_atom_site_label
_atom_site_type_symbol
_atom_site_fract_x
_atom_site_fract_y
_atom_site_fract_z
_atom_site_U_iso_or_equiv
_atom_site_adp_type
_atom_site_occupancy
_atom_site_symmetry_multiplicity
_atom_site_calc_flag
_atom_site_refinement_flags
_atom_site_disorder_assembly
_atom_site_disorder_group
O1 O 1.17349(11) -0.16448(10) 0.61562(10) 0.0763(5) Uani 1 1 d . . .
O2 O 1.12069(15) -0.16528(12) 0.38216(13) 0.1034(7) Uani 1 1 d . . .
O3 O 1.33190(15) 0.41788(12) 0.81445(15) 0.1546(11) Uani 1 1 d . . .
O4 O 1.44052(13) 0.45492(12) 0.74008(13) 0.1305(9) Uani 1 1 d . . .
O5 O 1.54262(14) 0.43923(13) 1.12305(15) 0.1495(11) Uani 1 1 d . . .
O6 O 1.65029(17) 0.48036(14) 1.04813(16) 0.1788(12) Uani 1 1 d . . .
C1 C 1.18125(18) -0.26763(16) 0.46596(18) 0.0660(8) Uani 1 1 d . . .
C2 C 1.1838(2) -0.21629(18) 0.3908(2) 0.0832(10) Uani 1 1 d . . .
C3 C 1.2529(3) -0.2196(2) 0.3264(2) 0.1107(13) Uani 1 1 d . . .
H3 H 1.2553 -0.1856 0.2750 0.133 Uiso 1 1 calc R . .
C4 C 1.3148(3) -0.2713(3) 0.3388(3) 0.1195(16) Uani 1 1 d . . .
H4 H 1.3597 -0.2719 0.2954 0.143 Uiso 1 1 calc R . .
C5 C 1.3152(2) -0.3244(2) 0.4142(3) 0.1032(12) Uani 1 1 d . . .
C6 C 1.3804(3) -0.3797(3) 0.4307(3) 0.1319(18) Uani 1 1 d . . .
H6 H 1.4263 -0.3814 0.3889 0.158 Uiso 1 1 calc R . .
C7 C 1.3782(3) -0.4294(3) 0.5042(4) 0.1452(18) Uani 1 1 d . . .
H7 H 1.4214 -0.4653 0.5124 0.174 Uiso 1 1 calc R . .
C8 C 1.3101(3) -0.4265(2) 0.5681(2) 0.1206(13) Uani 1 1 d . . .
H8 H 1.3083 -0.4601 0.6201 0.145 Uiso 1 1 calc R . .
C9 C 1.24664(19) -0.37472(19) 0.5545(2) 0.0864(9) Uani 1 1 d . . .
H9 H 1.2014 -0.3744 0.5973 0.104 Uiso 1 1 calc R . .
C10 C 1.24610(19) -0.32229(18) 0.4795(2) 0.0752(8) Uani 1 1 d . . .
C11 C 1.10687(16) -0.26544(14) 0.53330(16) 0.0604(7) Uani 1 1 d . . .
C12 C 1.10553(17) -0.21301(14) 0.60759(17) 0.0638(8) Uani 1 1 d . . .
C13 C 1.03830(18) -0.21205(15) 0.67231(17) 0.0786(9) Uani 1 1 d . . .
H13 H 1.0385 -0.1773 0.7231 0.094 Uiso 1 1 calc R . .
C14 C 0.97316(18) -0.26129(17) 0.66133(19) 0.0860(9) Uani 1 1 d . . .
H14 H 0.9286 -0.2595 0.7049 0.103 Uiso 1 1 calc R . .
C15 C 0.96967(17) -0.31527(17) 0.5868(2) 0.0716(8) Uani 1 1 d . . .
C16 C 0.9012(2) -0.36765(19) 0.5740(2) 0.1024(11) Uani 1 1 d . . .
H16 H 0.8562 -0.3670 0.6172 0.123 Uiso 1 1 calc R . .
C17 C 0.8999(2) -0.41849(19) 0.5004(3) 0.1187(12) Uani 1 1 d . . .
H17 H 0.8548 -0.4526 0.4939 0.142 Uiso 1 1 calc R . .
C18 C 0.9660(2) -0.41958(18) 0.4350(2) 0.1173(12) Uani 1 1 d . . .
H18 H 0.9644 -0.4540 0.3839 0.141 Uiso 1 1 calc R . .
C19 C 1.0333(2) -0.37064(16) 0.44469(18) 0.0897(10) Uani 1 1 d . . .
H19 H 1.0773 -0.3726 0.4003 0.108 Uiso 1 1 calc R . .
C20 C 1.03775(17) -0.31660(15) 0.52122(18) 0.0650(7) Uani 1 1 d . . .
C21 C 1.17255(15) -0.10730(15) 0.68882(16) 0.0757(8) Uani 1 1 d . . .
H21A H 1.1712 -0.1302 0.7530 0.091 Uiso 1 1 calc R . .
H21B H 1.1216 -0.0762 0.6798 0.091 Uiso 1 1 calc R . .
C22 C 1.25122(15) -0.06039(14) 0.68103(15) 0.0728(8) Uani 1 1 d . . .
H22A H 1.2530 -0.0399 0.6155 0.087 Uiso 1 1 calc R . .
H22B H 1.3015 -0.0922 0.6911 0.087 Uiso 1 1 calc R . .
C23 C 1.25593(14) 0.00398(14) 0.75351(15) 0.0723(8) Uani 1 1 d . . .
H23A H 1.2077 0.0376 0.7405 0.087 Uiso 1 1 calc R . .
H23B H 1.2501 -0.0162 0.8187 0.087 Uiso 1 1 calc R . .
C24 C 1.33796(16) 0.04852(13) 0.75067(16) 0.0765(8) Uani 1 1 d . . .
H24A H 1.3860 0.0141 0.7599 0.092 Uiso 1 1 calc R . .
H24B H 1.3421 0.0704 0.6862 0.092 Uiso 1 1 calc R . .
C25 C 1.34751(15) 0.11046(14) 0.82443(16) 0.0767(8) Uani 1 1 d . . .
H25A H 1.2992 0.1446 0.8152 0.092 Uiso 1 1 calc R . .
H25B H 1.3433 0.0884 0.8888 0.092 Uiso 1 1 calc R . .
C26 C 1.42867(15) 0.15573(14) 0.82276(16) 0.0772(8) Uani 1 1 d . . .
H26A H 1.4321 0.1800 0.7596 0.093 Uiso 1 1 calc R . .
H26B H 1.4775 0.1219 0.8302 0.093 Uiso 1 1 calc R . .
C27 C 1.43530(17) 0.21506(13) 0.90105(16) 0.0835(9) Uani 1 1 d . . .
H27A H 1.3843 0.2465 0.8959 0.100 Uiso 1 1 calc R . .
H27B H 1.4347 0.1901 0.9639 0.100 Uiso 1 1 calc R . .
C28 C 1.51291(16) 0.26534(14) 0.89971(17) 0.0842(9) Uani 1 1 d . . .
H28A H 1.5137 0.2919 0.8380 0.101 Uiso 1 1 calc R . .
H28B H 1.5647 0.2349 0.9056 0.101 Uiso 1 1 calc R . .
C29 C 1.51214(18) 0.32281(17) 0.98377(18) 0.1025(10) Uani 1 1 d . . .
H29A H 1.4582 0.3503 0.9809 0.123 Uiso 1 1 calc R . .
H29B H 1.5158 0.2962 1.0455 0.123 Uiso 1 1 calc R . .
C30 C 1.58389(17) 0.37628(17) 0.97892(17) 0.0992(10) Uani 1 1 d . . .
H30A H 1.5802 0.4015 0.9162 0.119 Uiso 1 1 calc R . .
H30B H 1.6373 0.3480 0.9816 0.119 Uiso 1 1 calc R . .
C31 C 1.5883(2) 0.43511(18) 1.0572(2) 0.0972(11) Uani 1 1 d . . .
C32 C 1.1180(3) -0.11260(19) 0.3036(2) 0.1628(19) Uani 1 1 d . . .
H32A H 1.1767 -0.0981 0.2907 0.195 Uiso 1 1 calc R . .
H32B H 1.0954 -0.1385 0.2460 0.195 Uiso 1 1 calc R . .
C33 C 1.0772(4) -0.0565(2) 0.3130(3) 0.306(4) Uani 1 1 d . . .
H33A H 1.0183 -0.0698 0.2949 0.368 Uiso 1 1 calc R . .
H33B H 1.0963 -0.0224 0.2628 0.368 Uiso 1 1 calc R . .
C34 C 1.0717(4) -0.0100(2) 0.4029(4) 0.244(3) Uani 1 1 d . . .
H34A H 1.0126 0.0066 0.4088 0.292 Uiso 1 1 calc R . .
H34B H 1.0856 -0.0417 0.4588 0.292 Uiso 1 1 calc R . .
C35 C 1.1208(3) 0.0480(3) 0.4067(3) 0.1785(19) Uani 1 1 d . . .
H35A H 1.1068 0.0789 0.3501 0.214 Uiso 1 1 calc R . .
H35B H 1.1796 0.0308 0.4004 0.214 Uiso 1 1 calc R . .
C36 C 1.1183(2) 0.1004(2) 0.4997(2) 0.1300(13) Uani 1 1 d . . .
H36A H 1.0649 0.1287 0.4979 0.156 Uiso 1 1 calc R . .
H36B H 1.1191 0.0691 0.5578 0.156 Uiso 1 1 calc R . .
C37 C 1.1891(2) 0.1519(2) 0.5061(2) 0.1211(12) Uani 1 1 d . . .
H37A H 1.1887 0.1815 0.4466 0.145 Uiso 1 1 calc R . .
H37B H 1.2419 0.1228 0.5082 0.145 Uiso 1 1 calc R . .
C38 C 1.19178(18) 0.20633(17) 0.5925(2) 0.0993(10) Uani 1 1 d . . .
H38A H 1.1409 0.2380 0.5893 0.119 Uiso 1 1 calc R . .
H38B H 1.1907 0.1777 0.6527 0.119 Uiso 1 1 calc R . .
C39 C 1.2699(2) 0.25486(17) 0.5940(2) 0.1104(10) Uani 1 1 d . . .
H39A H 1.3200 0.2222 0.5961 0.133 Uiso 1 1 calc R . .
H39B H 1.2705 0.2822 0.5328 0.133 Uiso 1 1 calc R . .
C40 C 1.27986(18) 0.31015(15) 0.67439(19) 0.0969(10) Uani 1 1 d . . .
H40A H 1.2803 0.2836 0.7362 0.116 Uiso 1 1 calc R . .
H40B H 1.2307 0.3439 0.6726 0.116 Uiso 1 1 calc R . .
C41 C 1.36262(18) 0.35664(16) 0.66805(18) 0.0956(10) Uani 1 1 d . . .
H41A H 1.4113 0.3224 0.6692 0.115 Uiso 1 1 calc R . .
H41B H 1.3618 0.3825 0.6057 0.115 Uiso 1 1 calc R . .
C42 C 1.3766(2) 0.41276(17) 0.7457(2) 0.0852(10) Uani 1 1 d . . .
HO4 H 1.4571 0.5020 0.7905 0.080 Uiso 1 1 d . . .
HO6 H 1.6573 0.5245 1.0991 0.080 Uiso 1 1 d . . .

loop_
_atom_site_aniso_label
_atom_site_aniso_U_11
_atom_site_aniso_U_22
_atom_site_aniso_U_33
_atom_site_aniso_U_23
_atom_site_aniso_U_13
_atom_site_aniso_U_12
O1 0.0896(14) 0.0837(14) 0.0567(11) -0.0209(10) 0.0176(10) -0.0213(12)
O2 0.166(2) 0.0805(16) 0.0651(14) 0.0124(12) 0.0285(14) -0.0073(15)
O3 0.174(2) 0.171(2) 0.1236(17) -0.0712(16) 0.0680(17) -0.0806(18)
O4 0.1365(19) 0.145(2) 0.1117(16) -0.0564(14) 0.0368(14) -0.0613(17)
O5 0.162(2) 0.177(2) 0.1142(16) -0.0621(16) 0.0683(16) -0.0786(18)
O6 0.230(3) 0.162(2) 0.1492(19) -0.0863(17) 0.0933(18) -0.105(2)
C1 0.081(2) 0.076(2) 0.0419(16) -0.0085(15) 0.0089(16) -0.0202(18)
C2 0.107(3) 0.089(3) 0.055(2) -0.0159(19) 0.020(2) -0.023(2)
C3 0.140(4) 0.123(3) 0.071(2) -0.011(2) 0.039(3) -0.036(3)
C4 0.116(4) 0.155(4) 0.091(3) -0.045(3) 0.052(3) -0.046(3)
C5 0.088(3) 0.127(3) 0.095(3) -0.052(3) 0.020(3) -0.032(3)
C6 0.073(3) 0.161(5) 0.163(5) -0.077(3) 0.014(3) 0.003(3)
C7 0.116(4) 0.125(4) 0.192(5) -0.070(3) -0.035(4) 0.026(3)
C8 0.103(3) 0.121(3) 0.137(3) -0.023(2) -0.010(3) 0.034(3)
C9 0.086(3) 0.100(3) 0.072(2) -0.013(2) -0.0058(18) 0.015(2)
C10 0.070(2) 0.092(3) 0.064(2) -0.0234(19) 0.0058(19) -0.009(2)
C11 0.074(2) 0.0642(19) 0.0437(16) 0.0081(14) 0.0090(15) 0.0006(17)
C12 0.068(2) 0.073(2) 0.0515(17) 0.0001(15) 0.0115(16) -0.0062(17)
C13 0.075(2) 0.095(2) 0.0666(19) -0.0055(16) 0.0162(17) -0.0135(19)
C14 0.079(2) 0.106(3) 0.074(2) 0.0049(19) 0.0274(18) -0.005(2)
C15 0.062(2) 0.088(2) 0.0649(19) 0.0089(18) 0.0032(17) -0.0128(18)
C16 0.090(3) 0.111(3) 0.107(3) 0.013(2) 0.005(2) -0.032(2)
C17 0.114(3) 0.105(3) 0.137(3) -0.002(3) -0.003(3) -0.052(2)
C18 0.144(3) 0.116(3) 0.092(2) -0.009(2) -0.005(2) -0.053(3)
C19 0.115(3) 0.088(2) 0.066(2) -0.0086(18) 0.0032(18) -0.033(2)
C20 0.071(2) 0.072(2) 0.0510(17) 0.0104(15) -0.0036(16) -0.0166(17)
C21 0.079(2) 0.084(2) 0.0639(18) -0.0175(16) 0.0088(16) -0.0021(18)
C22 0.082(2) 0.079(2) 0.0572(16) -0.0098(15) 0.0017(15) -0.0060(17)
C23 0.072(2) 0.072(2) 0.0733(17) -0.0149(16) 0.0043(15) -0.0052(17)
C24 0.085(2) 0.075(2) 0.0707(18) -0.0080(16) 0.0088(16) -0.0006(17)
C25 0.083(2) 0.073(2) 0.0737(18) -0.0190(16) 0.0070(16) -0.0102(17)
C26 0.080(2) 0.077(2) 0.0759(19) -0.0135(16) 0.0104(16) -0.0070(17)
C27 0.101(2) 0.076(2) 0.0744(19) -0.0133(17) 0.0029(17) -0.0154(18)
C28 0.107(3) 0.078(2) 0.0678(18) -0.0125(17) 0.0032(17) -0.0140(19)
C29 0.112(3) 0.117(3) 0.079(2) -0.017(2) 0.0075(18) -0.036(2)
C30 0.098(2) 0.116(3) 0.085(2) -0.015(2) 0.0199(18) -0.027(2)
C31 0.121(3) 0.088(3) 0.083(2) -0.021(2) 0.019(2) -0.042(2)
C32 0.358(6) 0.076(3) 0.054(2) 0.014(2) 0.001(3) -0.037(4)
C33 0.735(13) 0.108(4) 0.073(3) -0.001(3) -0.052(5) 0.120(6)
C34 0.491(10) 0.104(4) 0.134(4) -0.017(4) -0.018(5) 0.011(5)
C35 0.257(5) 0.166(5) 0.112(3) -0.039(4) -0.017(3) -0.043(4)
C36 0.150(4) 0.111(3) 0.127(3) -0.019(2) -0.036(3) -0.009(3)
C37 0.125(3) 0.131(3) 0.106(3) -0.025(2) -0.017(2) 0.003(3)
C38 0.083(2) 0.102(3) 0.113(3) -0.005(2) -0.008(2) -0.013(2)
C39 0.124(3) 0.115(3) 0.093(2) -0.005(2) 0.002(2) -0.006(2)
C40 0.128(3) 0.081(2) 0.083(2) -0.0210(19) 0.0131(19) -0.017(2)
C41 0.119(3) 0.090(2) 0.077(2) -0.0177(18) 0.0003(19) -0.014(2)
C42 0.085(3) 0.088(3) 0.083(2) -0.008(2) 0.011(2) -0.027(2)

loop_
_atom_type_symbol
_atom_type_description
_atom_type_scat_dispersion_real
_atom_type_scat_dispersion_imag
_atom_type_scat_source
C C 0.0033 0.0016 'International Tables Vol C Tables 4.2.6.8 and 6.1.1.4'
H H 0.0000 0.0000 'International Tables Vol C Tables 4.2.6.8 and 6.1.1.4'
O O 0.0106 0.0060 'International Tables Vol C Tables 4.2.6.8 and 6.1.1.4'

loop_
_geom_angle_atom_site_label_1
_geom_angle_atom_site_label_2
_geom_angle_atom_site_label_3
_geom_angle
_geom_angle_site_symmetry_1
_geom_angle_site_symmetry_3
_geom_angle_publ_flag
C12 O1 C21 118.74(18) . . ?
C2 O2 C32 121.0(3) . . ?
C2 C1 C10 121.2(3) . . ?
C2 C1 C11 118.9(3) . . ?
C10 C1 C11 119.9(3) . . ?
O2 C2 C1 118.4(3) . . ?
O2 C2 C3 122.9(3) . . ?
C1 C2 C3 118.7(3) . . ?
C4 C3 C2 120.5(4) . . ?
C3 C4 C5 122.8(4) . . ?
C4 C5 C10 117.6(4) . . ?
C4 C5 C6 124.7(4) . . ?
C10 C5 C6 117.7(4) . . ?
C7 C6 C5 122.6(5) . . ?
C6 C7 C8 119.1(5) . . ?
C9 C8 C7 120.0(4) . . ?
C8 C9 C10 123.0(3) . . ?
C9 C10 C1 123.3(3) . . ?
C9 C10 C5 117.6(4) . . ?
C1 C10 C5 119.1(4) . . ?
C12 C11 C20 119.4(2) . . ?
C12 C11 C1 120.0(2) . . ?
C20 C11 C1 120.5(2) . . ?
O1 C12 C11 117.1(2) . . ?
O1 C12 C13 122.3(2) . . ?
C11 C12 C13 120.5(3) . . ?
C14 C13 C12 119.9(3) . . ?
C13 C14 C15 122.6(2) . . ?
C14 C15 C20 117.7(3) . . ?
C14 C15 C16 123.4(3) . . ?
C20 C15 C16 119.0(3) . . ?
C17 C16 C15 121.5(3) . . ?
C16 C17 C18 119.9(3) . . ?
C19 C18 C17 120.7(3) . . ?
C18 C19 C20 121.4(3) . . ?
C15 C20 C11 119.8(3) . . ?
C15 C20 C19 117.5(3) . . ?
C11 C20 C19 122.7(3) . . ?
O1 C21 C22 108.76(19) . . ?
C21 C22 C23 113.49(19) . . ?
C24 C23 C22 113.82(19) . . ?
C25 C24 C23 115.80(19) . . ?
C26 C25 C24 116.7(2) . . ?
C25 C26 C27 113.8(2) . . ?
C28 C27 C26 116.4(2) . . ?
C27 C28 C29 111.1(2) . . ?
C30 C29 C28 111.8(2) . . ?
C29 C30 C31 115.9(2) . . ?
O5 C31 O6 121.3(3) . . ?
O5 C31 C30 125.6(3) . . ?
O6 C31 C30 113.0(3) . . ?
C33 C32 O2 118.0(4) . . ?
C32 C33 C34 126.8(5) . . ?
C35 C34 C33 115.4(6) . . ?
C34 C35 C36 118.5(5) . . ?
C37 C36 C35 112.8(3) . . ?
C36 C37 C38 117.0(3) . . ?
C39 C38 C37 112.3(2) . . ?
C40 C39 C38 117.3(2) . . ?
C39 C40 C41 112.5(2) . . ?
C42 C41 C40 115.4(2) . . ?
O3 C42 O4 119.2(3) . . ?
O3 C42 C41 123.3(3) . . ?
O4 C42 C41 117.5(3) . . ?

loop_
_geom_bond_atom_site_label_1
_geom_bond_atom_site_label_2
_geom_bond_distance
_geom_bond_site_symmetry_2
_geom_bond_publ_flag
O1 C12 1.365(2) . ?
O1 C21 1.428(2) . ?
O2 C2 1.338(3) . ?
O2 C32 1.427(3) . ?
O3 C42 1.192(3) . ?
O4 C42 1.248(3) . ?
O5 C31 1.168(3) . ?
O6 C31 1.264(3) . ?
C1 C2 1.378(3) . ?
C1 C10 1.407(3) . ?
C1 C11 1.502(3) . ?
C2 C3 1.413(3) . ?
C3 C4 1.336(4) . ?
C4 C5 1.399(4) . ?
C5 C10 1.420(3) . ?
C5 C6 1.425(4) . ?
C6 C7 1.341(4) . ?
C7 C8 1.395(4) . ?
C8 C9 1.358(3) . ?
C9 C10 1.387(3) . ?
C11 C12 1.381(3) . ?
C11 C20 1.412(3) . ?
C12 C13 1.392(3) . ?
C13 C14 1.343(3) . ?
C14 C15 1.401(3) . ?
C15 C20 1.410(3) . ?
C15 C16 1.420(3) . ?
C16 C17 1.354(3) . ?
C17 C18 1.385(3) . ?
C18 C19 1.363(3) . ?
C19 C20 1.422(3) . ?
C21 C22 1.486(3) . ?
C22 C23 1.515(3) . ?
C23 C24 1.502(3) . ?
C24 C25 1.499(3) . ?
C25 C26 1.496(3) . ?
C26 C27 1.506(3) . ?
C27 C28 1.501(3) . ?
C28 C29 1.540(3) . ?
C29 C30 1.467(3) . ?
C30 C31 1.498(3) . ?
C32 C33 1.190(5) . ?
C33 C34 1.489(5) . ?
C34 C35 1.282(5) . ?
C35 C36 1.581(4) . ?
C36 C37 1.430(3) . ?
C37 C38 1.530(3) . ?
C38 C39 1.489(3) . ?
C39 C40 1.481(3) . ?
C40 C41 1.533(3) . ?
C41 C42 1.470(3) . ?

loop_
_geom_hbond_atom_site_label_D
_geom_hbond_atom_site_label_H
_geom_hbond_atom_site_label_A
_geom_hbond_distance_DH
_geom_hbond_distance_HA
_geom_hbond_distance_DA
_geom_hbond_angle_DHA
_geom_hbond_site_symmetry_A
O4 HO4 O5 1.1101(19) 1.580(2) 2.664(3) 163.82(12) 3_867
O6 HO6 O3 1.054(2) 1.5711(19) 2.619(3) 172.55(17) 3_867

loop_
_geom_torsion_atom_site_label_1
_geom_torsion_atom_site_label_2
_geom_torsion_atom_site_label_3
_geom_torsion_atom_site_label_4
_geom_torsion
_geom_torsion_site_symmetry_1
_geom_torsion_site_symmetry_2
_geom_torsion_site_symmetry_3
_geom_torsion_site_symmetry_4
_geom_torsion_publ_flag
C32 O2 C2 C1 -177.5(3) . . . . ?
C32 O2 C2 C3 2.6(4) . . . . ?
C10 C1 C2 O2 -179.4(2) . . . . ?
C11 C1 C2 O2 1.5(4) . . . . ?
C10 C1 C2 C3 0.4(4) . . . . ?
C11 C1 C2 C3 -178.6(2) . . . . ?
O2 C2 C3 C4 179.3(3) . . . . ?
C1 C2 C3 C4 -0.5(5) . . . . ?
C2 C3 C4 C5 0.3(6) . . . . ?
C3 C4 C5 C10 0.0(5) . . . . ?
C3 C4 C5 C6 -179.2(4) . . . . ?
C4 C5 C6 C7 179.8(4) . . . . ?
C10 C5 C6 C7 0.6(6) . . . . ?
C5 C6 C7 C8 -0.9(7) . . . . ?
C6 C7 C8 C9 1.1(6) . . . . ?
C7 C8 C9 C10 -1.1(5) . . . . ?
C8 C9 C10 C1 -178.9(3) . . . . ?
C8 C9 C10 C5 0.7(4) . . . . ?
C2 C1 C10 C9 179.5(3) . . . . ?
C11 C1 C10 C9 -1.5(4) . . . . ?
C2 C1 C10 C5 -0.1(4) . . . . ?
C11 C1 C10 C5 178.9(2) . . . . ?
C4 C5 C10 C9 -179.7(3) . . . . ?
C6 C5 C10 C9 -0.5(4) . . . . ?
C4 C5 C10 C1 -0.1(4) . . . . ?
C6 C5 C10 C1 179.2(3) . . . . ?
C2 C1 C11 C12 -79.8(3) . . . . ?
C10 C1 C11 C12 101.1(3) . . . . ?
C2 C1 C11 C20 100.0(3) . . . . ?
C10 C1 C11 C20 -79.0(3) . . . . ?
C21 O1 C12 C11 177.2(2) . . . . ?
C21 O1 C12 C13 -4.5(3) . . . . ?
C20 C11 C12 O1 -179.5(2) . . . . ?
C1 C11 C12 O1 0.4(4) . . . . ?
C20 C11 C12 C13 2.2(4) . . . . ?
C1 C11 C12 C13 -177.9(2) . . . . ?
O1 C12 C13 C14 -179.7(2) . . . . ?
C11 C12 C13 C14 -1.5(4) . . . . ?
C12 C13 C14 C15 0.6(4) . . . . ?
C13 C14 C15 C20 -0.4(4) . . . . ?
C13 C14 C15 C16 -179.9(3) . . . . ?
C14 C15 C16 C17 179.4(3) . . . . ?
C20 C15 C16 C17 -0.1(4) . . . . ?
C15 C16 C17 C18 -0.7(5) . . . . ?
C16 C17 C18 C19 1.1(5) . . . . ?
C17 C18 C19 C20 -0.6(5) . . . . ?
C14 C15 C20 C11 1.1(4) . . . . ?
C16 C15 C20 C11 -179.4(2) . . . . ?
C14 C15 C20 C19 -179.0(2) . . . . ?
C16 C15 C20 C19 0.5(4) . . . . ?
C12 C11 C20 C15 -2.1(4) . . . . ?
C1 C11 C20 C15 178.1(2) . . . . ?
C12 C11 C20 C19 178.1(3) . . . . ?
C1 C11 C20 C19 -1.8(4) . . . . ?
C18 C19 C20 C15 -0.2(4) . . . . ?
C18 C19 C20 C11 179.7(3) . . . . ?
C12 O1 C21 C22 -178.1(2) . . . . ?
O1 C21 C22 C23 178.24(19) . . . . ?
C21 C22 C23 C24 176.1(2) . . . . ?
C22 C23 C24 C25 -177.1(2) . . . . ?
C23 C24 C25 C26 -179.8(2) . . . . ?
C24 C25 C26 C27 -177.9(2) . . . . ?
C25 C26 C27 C28 -176.6(2) . . . . ?
C26 C27 C28 C29 -179.5(2) . . . . ?
C27 C28 C29 C30 -175.4(2) . . . . ?
C28 C29 C30 C31 179.4(2) . . . . ?
C29 C30 C31 O5 4.1(5) . . . . ?
C29 C30 C31 O6 -178.7(3) . . . . ?
C2 O2 C32 C33 -159.1(5) . . . . ?
O2 C32 C33 C34 39.8(10) . . . . ?
C32 C33 C34 C35 98.1(8) . . . . ?
C33 C34 C35 C36 179.8(4) . . . . ?
C34 C35 C36 C37 166.1(6) . . . . ?
C35 C36 C37 C38 178.8(3) . . . . ?
C36 C37 C38 C39 177.5(3) . . . . ?
C37 C38 C39 C40 179.9(3) . . . . ?
C38 C39 C40 C41 180.0(2) . . . . ?
C39 C40 C41 C42 180.0(3) . . . . ?
C40 C41 C42 O3 6.9(4) . . . . ?
C40 C41 C42 O4 -175.8(3) . . . . ?

loop_
_cod_related_entry_id
_cod_related_entry_database
_cod_related_entry_code
1 ChemSpider 21150850
